data_7246240
loop_
_publ_author_name
'Carvalho, Paulo S.'
'Diniz, Luan F.'
'Ayala, Alejandro P.'

_publ_section_title
;
 Diastereomeric salts of (S,S)-sertraline with l- and d-tartaric acids: an
 investigation into chiral supramolecular discrimination
;
_journal_issue 11
_journal_name_full CrystEngComm
_journal_page_first 1693
_journal_page_last 1702
_journal_paper_doi 10.1039/D3CE00094J
_journal_volume 25
_journal_year 2023
_chemical_absolute_configuration ad
_chemical_formula_moiety 'C17 H18 Cl2 N, C4 H5 O6'
_chemical_formula_sum 'C21 H23 Cl2 N O6'
_chemical_formula_weight 456.30
_space_group_crystal_system monoclinic
_space_group_IT_number 5
_space_group_name_Hall 'C 2y'
_space_group_name_H-M_alt 'C 1 2 1'
_atom_sites_solution_hydrogens geom
_atom_sites_solution_primary dual
_audit_creation_date 2023-01-25
_audit_creation_method
;
Olex2 1.5
(compiled 2022.04.07 svn.rca3783a0 for OlexSys, GUI svn.r6498)
;
_audit_update_record
;
2023-01-27 deposited with the CCDC.	2023-02-15 downloaded from the CCDC.
;
_cell_angle_alpha 90
_cell_angle_beta 96.194(2)
_cell_angle_gamma 90
_cell_formula_units_Z 4
_cell_length_a 17.628(2)
_cell_length_b 5.4719(7)
_cell_length_c 21.601(3)
_cell_measurement_reflns_used 9881
_cell_measurement_temperature 100.0(2)
_cell_measurement_theta_max 30.94
_cell_measurement_theta_min 2.60
_cell_volume 2071.4(5)
_computing_molecular_graphics 'Olex2 1.5 (Dolomanov et al., 2009)'
_computing_publication_material 'Olex2 1.5 (Dolomanov et al., 2009)'
_computing_structure_refinement 'SHELXL 2014/7 (Sheldrick, 2015)'
_computing_structure_solution 'SHELXT  (Sheldrick, 2015)'
_diffrn_ambient_temperature 100.0(2)
_diffrn_measured_fraction_theta_full 0.997
_diffrn_measured_fraction_theta_max 0.998
_diffrn_measurement_device_type 'Bruker APEX-II CCD'
_diffrn_measurement_method '\f and \w scans'
_diffrn_radiation_type MoK\a
_diffrn_radiation_wavelength 0.71073
_diffrn_reflns_av_R_equivalents 0.0391
_diffrn_reflns_av_unetI/netI 0.0199
_diffrn_reflns_Laue_measured_fraction_full 0.997
_diffrn_reflns_Laue_measured_fraction_max 0.998
_diffrn_reflns_limit_h_max 22
_diffrn_reflns_limit_h_min -22
_diffrn_reflns_limit_k_max 7
_diffrn_reflns_limit_k_min -7
_diffrn_reflns_limit_l_max 27
_diffrn_reflns_limit_l_min -27
_diffrn_reflns_number 41429
_diffrn_reflns_point_group_measured_fraction_full 0.998
_diffrn_reflns_point_group_measured_fraction_max 0.999
_diffrn_reflns_theta_full 25.242
_diffrn_reflns_theta_max 27.101
_diffrn_reflns_theta_min 2.846
_diffrn_source_current 0.0
_diffrn_source_power 0.0
_diffrn_source_voltage 0.0
_diffrn_standards_number 0
_exptl_absorpt_coefficient_mu 0.353
_exptl_absorpt_correction_type none
_exptl_crystal_colour 'clear light colourless'
_exptl_crystal_colour_lustre clear
_exptl_crystal_colour_modifier light
_exptl_crystal_colour_primary colourless
_exptl_crystal_density_diffrn 1.463
_exptl_crystal_description plate
_exptl_crystal_F_000 952
_exptl_crystal_size_max 0.16
_exptl_crystal_size_mid 0.064
_exptl_crystal_size_min 0.031
_refine_diff_density_max 0.677
_refine_diff_density_min -0.822
_refine_diff_density_rms 0.050
_refine_ls_abs_structure_details
;
 Flack x determined using 1808 quotients [(I+)-(I-)]/[(I+)+(I-)]
 (Parsons, Flack and Wagner, Acta Cryst. B69 (2013) 249-259).
;
_refine_ls_abs_structure_Flack 0.030(18)
_refine_ls_extinction_method none
_refine_ls_goodness_of_fit_ref 1.068
_refine_ls_hydrogen_treatment constr
_refine_ls_matrix_type full
_refine_ls_number_parameters 347
_refine_ls_number_reflns 4549
_refine_ls_number_restraints 62
_refine_ls_restrained_S_all 1.063
_refine_ls_R_factor_all 0.0449
_refine_ls_R_factor_gt 0.0407
_refine_ls_shift/su_max 0.000
_refine_ls_shift/su_mean 0.000
_refine_ls_structure_factor_coef Fsqd
_refine_ls_weighting_details 'w=1/[\s^2^(Fo^2^)+(0.0253P)^2^+3.8121P] where P=(Fo^2^+2Fc^2^)/3'
_refine_ls_weighting_scheme calc
_refine_ls_wR_factor_gt 0.0885
_refine_ls_wR_factor_ref 0.0912
_reflns_Friedel_coverage 0.807
_reflns_Friedel_fraction_full 1.000
_reflns_Friedel_fraction_max 1.000
_reflns_number_gt 4250
_reflns_number_total 4549
_reflns_threshold_expression 'I > 2\s(I)'
_cod_data_source_file d3ce00094j2.cif
_cod_data_source_block srt-(l)-tart
_cod_depositor_comments 'Adding full bibliography for 7246240--7246241.cif.'
_cod_database_code 7246240
_shelx_shelxl_version_number 2014/7
_shelx_space_group_comment
;
The symmetry employed for this shelxl refinement is uniquely defined
by the following loop, which should always be used as a source of
symmetry information in preference to the above space-group names.
They are only intended as comments.
;
_shelx_estimated_absorpt_t_max 0.989
_shelx_estimated_absorpt_t_min 0.946
_olex2_refinement_description
;
1. Fixed Uiso
 At 1.2 times of:
  All C(H) groups, All C(H,H) groups, All N(H,H) groups
 At 1.5 times of:
  All C(H,H,H) groups, All O(H) groups
2. Restrained distances
 C12B-C5 \\sim C12-C5
 with sigma of 0.02
3. Uiso/Uaniso restraints and constraints
Uanis(C15B) \\sim Ueq, Uanis(C15) \\sim Ueq: with sigma of 0.1 and sigma for
terminal atoms of 0.2
Uanis(C17B) \\sim Ueq, Uanis(C13) \\sim Ueq: with sigma of 0.1 and sigma for
terminal atoms of 0.2
4. Rigid body (RIGU) restrains
 C12B, C17B, C16B, C15B, C14B, C13B
 with sigma for 1-2 distances of 0.004 and sigma for 1-3 distances of 0.004
5. Others
 Fixed Sof: C12(0.75) C17(0.75) H17(0.75) C16(0.75) C13(0.75) H13(0.75)
 C15(0.75) C14(0.75) H14(0.75) Cl1(0.75) Cl2(0.75) Cl2A(0.25) Cl1A(0.25)
 C12B(0.25) C17B(0.25) H17B(0.25) C13B(0.25) H13B(0.25) C16B(0.25) C14B(0.25)
 H14B(0.25) C15B(0.25) H5A(0.75) H5B(0.25)
6.a Ternary CH refined with riding coordinates:
 C19(H19), C20(H20), C2(H2), C5(H5A), C5(H5B)
6.b Secondary CH2 refined with riding coordinates:
 C3(H3A,H3B), N1(H1A,H1B), C4(H4A,H4B)
6.c Aromatic/amide H refined with riding coordinates:
 C10(H10), C7(H7), C9(H9), C8(H8), C17(H17), C13(H13), C14(H14), C17B(H17B),
 C13B(H13B), C14B(H14B)
6.d Idealised Me refined as rotating group:
 C1(H1C,H1D,H1E)
6.e Idealised tetrahedral OH refined as rotating group:
 O3(H3), O4(H4), O6(H6)
;
_olex2_submission_special_instructions 'No special instructions were received'

loop_
_space_group_symop_operation_xyz
'x, y, z'
'-x, y, -z'
'x+1/2, y+1/2, z'
'-x+1/2, y+1/2, -z'

loop_
_atom_site_label
_atom_site_type_symbol
_atom_site_fract_x
_atom_site_fract_y
_atom_site_fract_z
_atom_site_U_iso_or_equiv
_atom_site_adp_type
_atom_site_occupancy
_atom_site_site_symmetry_order
_atom_site_calc_flag
_atom_site_refinement_flags_posn
_atom_site_refinement_flags_adp
_atom_site_refinement_flags_occupancy
_atom_site_disorder_assembly
_atom_site_disorder_group
O3 O 0.84230(10) 0.8609(4) 0.06660(9) 0.0153(4) Uani 1 1 d . . . . .
H3 H 0.8086 0.8979 0.0376 0.023 Uiso 1 1 calc R U . . .
O4 O 0.75243(10) 0.3825(4) 0.04837(9) 0.0145(4) Uani 1 1 d . . . . .
H4 H 0.7344 0.2446 0.0556 0.022 Uiso 1 1 calc R U . . .
O5 O 0.94404(11) 0.3709(4) 0.11776(9) 0.0188(4) Uani 1 1 d . . . . .
O2 O 0.69549(11) 0.9498(3) 0.08326(9) 0.0144(4) Uani 1 1 d . . . . .
C18 C 0.72720(15) 0.7895(5) 0.11951(12) 0.0122(5) Uani 1 1 d . . . . .
O6 O 0.89927(11) 0.3517(4) 0.01885(9) 0.0164(4) Uani 1 1 d . . . . .
H6 H 0.8576 0.3768 -0.0030 0.025 Uiso 1 1 calc R U . . .
C21 C 0.89016(15) 0.3820(5) 0.07782(13) 0.0139(5) Uani 1 1 d . . . . .
C19 C 0.80971(15) 0.7178(5) 0.11105(13) 0.0122(5) Uani 1 1 d . . . . .
H19 H 0.8411 0.7427 0.1520 0.015 Uiso 1 1 calc R U . . .
C3 C 0.58771(18) 0.1173(5) 0.20622(14) 0.0192(6) Uani 1 1 d . . . . .
H3A H 0.6014 0.0520 0.1661 0.023 Uiso 1 1 calc R U . . .
H3B H 0.5646 -0.0170 0.2285 0.023 Uiso 1 1 calc R U . . .
O1 O 0.69807(11) 0.6791(4) 0.16126(9) 0.0167(4) Uani 1 1 d . . . . .
N1 N 0.55244(13) 0.4932(4) 0.14336(11) 0.0139(5) Uani 1 1 d . . . . .
H1A H 0.5215 0.6266 0.1419 0.017 Uiso 1 1 calc R U . . .
H1B H 0.6011 0.5453 0.1543 0.017 Uiso 1 1 calc R U . . .
C4 C 0.65963(17) 0.2056(6) 0.24509(14) 0.0208(6) Uani 1 1 d . . . . .
H4A H 0.6824 0.3422 0.2234 0.025 Uiso 1 1 calc R U . . .
H4B H 0.6974 0.0712 0.2501 0.025 Uiso 1 1 calc R U . . .
C20 C 0.81098(15) 0.4421(5) 0.09602(13) 0.0125(5) Uani 1 1 d . . . . .
H20 H 0.8026 0.3478 0.1344 0.015 Uiso 1 1 calc R U . . .
C1 C 0.54806(17) 0.3831(6) 0.07976(13) 0.0189(6) Uani 1 1 d . . . . .
H1C H 0.5617 0.5065 0.0500 0.028 Uiso 1 1 calc R U . . .
H1D H 0.4960 0.3252 0.0675 0.028 Uiso 1 1 calc R U . . .
H1E H 0.5837 0.2454 0.0801 0.028 Uiso 1 1 calc R U . . .
C2 C 0.52990(16) 0.3215(5) 0.19355(13) 0.0157(6) Uani 1 1 d . . . . .
H2 H 0.4796 0.2462 0.1783 0.019 Uiso 1 1 calc R U . . .
C11 C 0.51955(17) 0.4696(6) 0.25092(14) 0.0187(6) Uani 1 1 d . . . . .
C10 C 0.45446(19) 0.6168(6) 0.25048(16) 0.0252(7) Uani 1 1 d . . . . .
H10 H 0.4178 0.6173 0.2149 0.030 Uiso 1 1 calc R U . . .
C6 C 0.57240(18) 0.4641(6) 0.30405(14) 0.0235(7) Uani 1 1 d . . . . .
C7 C 0.5592(2) 0.6089(8) 0.35490(16) 0.0343(8) Uani 1 1 d . . . . .
H7 H 0.5945 0.6052 0.3914 0.041 Uiso 1 1 calc R U . . .
C9 C 0.4428(2) 0.7616(8) 0.30119(17) 0.0364(9) Uani 1 1 d . . . . .
H9 H 0.3989 0.8626 0.3001 0.044 Uiso 1 1 calc R U . . .
C8 C 0.4956(2) 0.7579(9) 0.35330(18) 0.0442(10) Uani 1 1 d . . . . .
H8 H 0.4883 0.8579 0.3881 0.053 Uiso 1 1 calc R U . . .
C12 C 0.7125(4) 0.4137(14) 0.3430(3) 0.0216(15) Uani 0.75 1 d D . P A 1
C17 C 0.7446(3) 0.3214(10) 0.3999(2) 0.0300(10) Uani 0.75 1 d . . P A 1
H17 H 0.7230 0.1795 0.4164 0.036 Uiso 0.75 1 calc R U P A 1
C16 C 0.8084(8) 0.433(2) 0.4339(6) 0.037(3) Uani 0.75 1 d . . P A 1
C13 C 0.7468(3) 0.6208(10) 0.3201(3) 0.0251(11) Uani 0.75 1 d . U P A 1
H13 H 0.7269 0.6859 0.2809 0.030 Uiso 0.75 1 calc R U P A 1
C15 C 0.8393(3) 0.6356(11) 0.4098(3) 0.0325(12) Uani 0.75 1 d . U P A 1
C14 C 0.8086(3) 0.7327(9) 0.3529(2) 0.0302(10) Uani 0.75 1 d . . P A 1
H14 H 0.8302 0.8752 0.3368 0.036 Uiso 0.75 1 calc R U P A 1
Cl1 Cl 0.91757(8) 0.7775(3) 0.44991(7) 0.0567(4) Uani 0.75 1 d . . P A 1
Cl2 Cl 0.84288(12) 0.3126(4) 0.50363(7) 0.0806(7) Uani 0.75 1 d . . P A 1
Cl2A Cl 0.8688(2) 0.8317(7) 0.36248(19) 0.0385(8) Uani 0.25 1 d . . P A 2
Cl1A Cl 0.9045(3) 0.5515(9) 0.4904(2) 0.0510(11) Uani 0.25 1 d . . P A 2
C12B C 0.7029(13) 0.360(5) 0.3583(8) 0.024(5) Uani 0.25 1 d D U P A 2
C17B C 0.7438(10) 0.540(4) 0.3412(8) 0.023(3) Uani 0.25 1 d . U P A 2
H17B H 0.7313 0.6229 0.3028 0.028 Uiso 0.25 1 calc R U P A 2
C13B C 0.7158(10) 0.229(4) 0.4143(7) 0.035(3) Uani 0.25 1 d . U P A 2
H13B H 0.6828 0.1021 0.4248 0.042 Uiso 0.25 1 calc R U P A 2
C16B C 0.8091(10) 0.608(3) 0.3833(9) 0.032(3) Uani 0.25 1 d . U P A 2
C14B C 0.7802(10) 0.299(4) 0.4535(7) 0.037(3) Uani 0.25 1 d . U P A 2
H14B H 0.7931 0.2274 0.4933 0.044 Uiso 0.25 1 calc R U P A 2
C15B C 0.824(3) 0.479(10) 0.431(2) 0.044(7) Uani 0.25 1 d . U P A 2
C5 C 0.64103(19) 0.2913(6) 0.30925(14) 0.0261(7) Uani 1 1 d D . . . .
H5A H 0.6284 0.1446 0.3338 0.031 Uiso 0.75 1 calc R U P A 1
H5B H 0.6199 0.1400 0.3268 0.031 Uiso 0.25 1 calc R U P A 2

loop_
_atom_site_aniso_label
_atom_site_aniso_U_11
_atom_site_aniso_U_22
_atom_site_aniso_U_33
_atom_site_aniso_U_23
_atom_site_aniso_U_13
_atom_site_aniso_U_12
O3 0.0102(9) 0.0133(9) 0.0227(10) 0.0019(8) 0.0032(7) -0.0004(8)
O4 0.0119(9) 0.0125(9) 0.0183(9) -0.0001(8) -0.0017(7) -0.0026(8)
O5 0.0139(9) 0.0170(10) 0.0239(10) -0.0022(9) -0.0053(8) 0.0048(9)
O2 0.0123(9) 0.0134(10) 0.0175(9) 0.0000(8) 0.0011(7) 0.0011(7)
C18 0.0115(12) 0.0095(12) 0.0153(12) -0.0054(10) -0.0003(10) -0.0010(10)
O6 0.0115(9) 0.0176(10) 0.0199(9) -0.0005(8) 0.0007(7) 0.0021(8)
C21 0.0130(13) 0.0077(12) 0.0207(13) -0.0011(11) 0.0009(10) 0.0006(10)
C19 0.0098(12) 0.0112(13) 0.0157(12) -0.0003(10) 0.0015(9) -0.0025(10)
C3 0.0264(16) 0.0114(13) 0.0196(14) -0.0008(11) 0.0023(12) 0.0011(12)
O1 0.0147(10) 0.0171(10) 0.0185(10) 0.0013(8) 0.0038(8) -0.0013(8)
N1 0.0101(11) 0.0121(11) 0.0195(12) 0.0001(9) 0.0017(9) 0.0016(9)
C4 0.0241(16) 0.0151(13) 0.0223(15) 0.0021(12) -0.0010(12) 0.0038(12)
C20 0.0108(12) 0.0107(13) 0.0158(12) -0.0008(10) 0.0003(10) 0.0000(9)
C1 0.0204(14) 0.0199(14) 0.0168(13) -0.0011(12) 0.0034(11) 0.0008(12)
C2 0.0167(13) 0.0118(14) 0.0191(13) 0.0007(11) 0.0052(10) -0.0019(10)
C11 0.0187(14) 0.0159(13) 0.0228(14) -0.0012(12) 0.0079(11) -0.0037(12)
C10 0.0193(15) 0.0277(17) 0.0297(16) -0.0035(14) 0.0084(13) 0.0004(13)
C6 0.0269(16) 0.0234(15) 0.0214(15) -0.0014(13) 0.0076(12) -0.0036(14)
C7 0.0295(19) 0.048(2) 0.0253(17) -0.0119(17) 0.0042(14) 0.0009(17)
C9 0.0271(18) 0.045(2) 0.0394(19) -0.0143(18) 0.0127(15) 0.0081(16)
C8 0.036(2) 0.061(3) 0.038(2) -0.027(2) 0.0139(16) 0.0007(19)
C12 0.030(3) 0.019(4) 0.015(3) 0.002(2) 0.000(2) 0.008(2)
C17 0.046(3) 0.029(3) 0.014(2) 0.0044(19) 0.000(2) 0.006(2)
C16 0.050(7) 0.040(6) 0.020(3) 0.012(3) 0.002(4) 0.013(4)
C13 0.027(3) 0.020(3) 0.027(3) 0.006(2) -0.004(2) 0.000(2)
C15 0.027(3) 0.037(3) 0.031(3) -0.011(3) -0.008(2) 0.008(2)
C14 0.026(2) 0.026(3) 0.037(3) 0.000(2) -0.0036(19) -0.0006(19)
Cl1 0.0372(7) 0.0670(10) 0.0596(9) -0.0219(8) -0.0242(6) -0.0002(7)
Cl2 0.1038(15) 0.0852(14) 0.0413(8) 0.0198(9) -0.0447(9) -0.0037(12)
Cl2A 0.0296(17) 0.032(2) 0.054(2) -0.0067(17) 0.0052(15) -0.0091(15)
Cl1A 0.043(2) 0.062(3) 0.043(2) -0.012(2) -0.0188(18) 0.002(2)
C12B 0.034(8) 0.025(9) 0.015(8) 0.007(6) 0.005(6) 0.008(6)
C17B 0.027(7) 0.025(8) 0.018(7) 0.007(5) 0.004(5) 0.000(6)
C13B 0.046(8) 0.042(8) 0.015(6) 0.016(6) -0.001(5) 0.000(7)
C16B 0.030(7) 0.037(8) 0.027(7) -0.010(6) 0.000(5) 0.004(6)
C14B 0.046(8) 0.049(9) 0.015(5) -0.005(6) 0.002(5) 0.012(6)
C15B 0.037(11) 0.052(13) 0.040(10) 0.009(9) -0.003(7) 0.005(8)
C5 0.0344(18) 0.0220(16) 0.0210(15) 0.0016(13) -0.0013(13) 0.0026(14)

loop_
_atom_type_symbol
_atom_type_description
_atom_type_scat_dispersion_real
_atom_type_scat_dispersion_imag
_atom_type_scat_source
C C 0.0033 0.0016 'International Tables Vol C Tables 4.2.6.8 and 6.1.1.4'
H H 0.0000 0.0000 'International Tables Vol C Tables 4.2.6.8 and 6.1.1.4'
Cl Cl 0.1484 0.1585 'International Tables Vol C Tables 4.2.6.8 and 6.1.1.4'
N N 0.0061 0.0033 'International Tables Vol C Tables 4.2.6.8 and 6.1.1.4'
O O 0.0106 0.0060 'International Tables Vol C Tables 4.2.6.8 and 6.1.1.4'

loop_
_exptl_crystal_face_index_h
_exptl_crystal_face_index_k
_exptl_crystal_face_index_l
_exptl_crystal_face_perp_dist
0.00 -1.00 0.00 0.0800
0.00 1.00 0.00 0.0700
1.00 0.00 0.00 0.0300
-1.00 0.00 0.00 0.0200
0.00 0.00 1.00 0.0150
0.00 0.00 -1.00 0.0150

loop_
_geom_angle_atom_site_label_1
_geom_angle_atom_site_label_2
_geom_angle_atom_site_label_3
_geom_angle
_geom_angle_site_symmetry_1
_geom_angle_site_symmetry_3
_geom_angle_publ_flag
C19 O3 H3 109.5 . . ?
C20 O4 H4 109.5 . . ?
O2 C18 C19 117.7(2) . . ?
O1 C18 O2 126.7(3) . . ?
O1 C18 C19 115.7(2) . . ?
C21 O6 H6 109.5 . . ?
O5 C21 O6 121.0(2) . . ?
O5 C21 C20 119.7(2) . . ?
O6 C21 C20 119.3(2) . . ?
O3 C19 C18 113.6(2) . . ?
O3 C19 H19 107.4 . . ?
O3 C19 C20 112.6(2) . . ?
C18 C19 H19 107.4 . . ?
C18 C19 C20 108.1(2) . . ?
C20 C19 H19 107.4 . . ?
H3A C3 H3B 107.9 . . ?
C4 C3 H3A 109.3 . . ?
C4 C3 H3B 109.3 . . ?
C2 C3 H3A 109.3 . . ?
C2 C3 H3B 109.3 . . ?
C2 C3 C4 111.7(2) . . ?
H1A N1 H1B 107.6 . . ?
C1 N1 H1A 108.6 . . ?
C1 N1 H1B 108.6 . . ?
C1 N1 C2 114.5(2) . . ?
C2 N1 H1A 108.6 . . ?
C2 N1 H1B 108.6 . . ?
C3 C4 H4A 109.6 . . ?
C3 C4 H4B 109.6 . . ?
C3 C4 C5 110.5(3) . . ?
H4A C4 H4B 108.1 . . ?
C5 C4 H4A 109.6 . . ?
C5 C4 H4B 109.6 . . ?
O4 C20 C21 112.3(2) . . ?
O4 C20 C19 110.6(2) . . ?
O4 C20 H20 108.8 . . ?
C21 C20 C19 107.4(2) . . ?
C21 C20 H20 108.8 . . ?
C19 C20 H20 108.8 . . ?
N1 C1 H1C 109.5 . . ?
N1 C1 H1D 109.5 . . ?
N1 C1 H1E 109.5 . . ?
H1C C1 H1D 109.5 . . ?
H1C C1 H1E 109.5 . . ?
H1D C1 H1E 109.5 . . ?
C3 C2 N1 111.2(2) . . ?
C3 C2 H2 108.1 . . ?
N1 C2 H2 108.1 . . ?
C11 C2 C3 112.7(2) . . ?
C11 C2 N1 108.5(2) . . ?
C11 C2 H2 108.1 . . ?
C10 C11 C2 118.4(3) . . ?
C6 C11 C2 122.3(3) . . ?
C6 C11 C10 119.4(3) . . ?
C11 C10 H10 119.5 . . ?
C9 C10 C11 121.0(3) . . ?
C9 C10 H10 119.5 . . ?
C11 C6 C5 121.7(3) . . ?
C7 C6 C11 118.8(3) . . ?
C7 C6 C5 119.4(3) . . ?
C6 C7 H7 119.4 . . ?
C8 C7 C6 121.3(3) . . ?
C8 C7 H7 119.4 . . ?
C10 C9 H9 120.3 . . ?
C8 C9 C10 119.5(3) . . ?
C8 C9 H9 120.3 . . ?
C7 C8 H8 119.9 . . ?
C9 C8 C7 120.1(3) . . ?
C9 C8 H8 119.9 . . ?
C17 C12 C13 117.2(6) . . ?
C17 C12 C5 119.6(6) . . ?
C13 C12 C5 123.1(5) . . ?
C12 C17 H17 119.1 . . ?
C12 C17 C16 121.7(7) . . ?
C16 C17 H17 119.1 . . ?
C17 C16 Cl2 118.8(6) . . ?
C15 C16 C17 118.8(9) . . ?
C15 C16 Cl2 122.4(9) . . ?
C12 C13 H13 119.2 . . ?
C14 C13 C12 121.7(5) . . ?
C14 C13 H13 119.2 . . ?
C16 C15 C14 120.9(7) . . ?
C16 C15 Cl1 120.2(7) . . ?
C14 C15 Cl1 118.9(5) . . ?
C13 C14 C15 119.7(5) . . ?
C13 C14 H14 120.2 . . ?
C15 C14 H14 120.2 . . ?
C17B C12B C13B 126.1(17) . . ?
C17B C12B C5 112.2(15) . . ?
C13B C12B C5 121.6(17) . . ?
C12B C17B H17B 121.7 . . ?
C12B C17B C16B 116.5(18) . . ?
C16B C17B H17B 121.7 . . ?
C12B C13B H13B 122.3 . . ?
C14B C13B C12B 115.4(18) . . ?
C14B C13B H13B 122.3 . . ?
C17B C16B Cl2A 119.5(15) . . ?
C15B C16B Cl2A 123(3) . . ?
C15B C16B C17B 117(3) . . ?
C13B C14B H14B 122.4 . . ?
C15B C14B C13B 115(3) . . ?
C15B C14B H14B 122.4 . . ?
C16B C15B Cl1A 122(3) . . ?
C16B C15B C14B 129(4) . . ?
C14B C15B Cl1A 108(3) . . ?
C4 C5 C12 108.5(4) . . ?
C4 C5 H5A 108.4 . . ?
C4 C5 H5B 102.4 . . ?
C6 C5 C4 111.6(2) . . ?
C6 C5 C12 111.5(4) . . ?
C6 C5 H5A 108.4 . . ?
C6 C5 H5B 102.4 . . ?
C12 C5 H5A 108.4 . . ?
C12B C5 C4 120.7(10) . . ?
C12B C5 C6 114.2(11) . . ?
C12B C5 H5B 102.4 . . ?

loop_
_geom_bond_atom_site_label_1
_geom_bond_atom_site_label_2
_geom_bond_distance
_geom_bond_site_symmetry_2
_geom_bond_publ_flag
O3 H3 0.8400 . ?
O3 C19 1.408(3) . ?
O4 H4 0.8400 . ?
O4 C20 1.415(3) . ?
O5 C21 1.214(3) . ?
O2 C18 1.265(3) . ?
C18 C19 1.536(4) . ?
C18 O1 1.242(3) . ?
O6 H6 0.8400 . ?
O6 C21 1.311(3) . ?
C21 C20 1.526(4) . ?
C19 H19 1.0000 . ?
C19 C20 1.544(4) . ?
C3 H3A 0.9900 . ?
C3 H3B 0.9900 . ?
C3 C4 1.522(4) . ?
C3 C2 1.517(4) . ?
N1 H1A 0.9100 . ?
N1 H1B 0.9100 . ?
N1 C1 1.495(3) . ?
N1 C2 1.520(3) . ?
C4 H4A 0.9900 . ?
C4 H4B 0.9900 . ?
C4 C5 1.532(4) . ?
C20 H20 1.0000 . ?
C1 H1C 0.9800 . ?
C1 H1D 0.9800 . ?
C1 H1E 0.9800 . ?
C2 H2 1.0000 . ?
C2 C11 1.508(4) . ?
C11 C10 1.401(4) . ?
C11 C6 1.398(4) . ?
C10 H10 0.9500 . ?
C10 C9 1.385(5) . ?
C6 C7 1.394(4) . ?
C6 C5 1.530(5) . ?
C7 H7 0.9500 . ?
C7 C8 1.383(6) . ?
C9 H9 0.9500 . ?
C9 C8 1.381(5) . ?
C8 H8 0.9500 . ?
C12 C17 1.391(7) . ?
C12 C13 1.400(8) . ?
C12 C5 1.539(7) . ?
C17 H17 0.9500 . ?
C17 C16 1.413(14) . ?
C16 C15 1.364(11) . ?
C16 Cl2 1.696(12) . ?
C13 H13 0.9500 . ?
C13 C14 1.378(7) . ?
C15 C14 1.394(8) . ?
C15 Cl1 1.732(6) . ?
C14 H14 0.9500 . ?
Cl2A C16B 1.707(19) . ?
Cl1A C15B 1.86(5) . ?
C12B C17B 1.30(3) . ?
C12B C13B 1.40(2) . ?
C12B C5 1.485(18) . ?
C17B H17B 0.9500 . ?
C17B C16B 1.44(3) . ?
C13B H13B 0.9500 . ?
C13B C14B 1.40(2) . ?
C16B C15B 1.24(5) . ?
C14B H14B 0.9500 . ?
C14B C15B 1.37(4) . ?
C5 H5A 1.0000 . ?
C5 H5B 1.0000 . ?

loop_
_geom_torsion_atom_site_label_1
_geom_torsion_atom_site_label_2
_geom_torsion_atom_site_label_3
_geom_torsion_atom_site_label_4
_geom_torsion
_geom_torsion_site_symmetry_1
_geom_torsion_site_symmetry_2
_geom_torsion_site_symmetry_3
_geom_torsion_site_symmetry_4
_geom_torsion_publ_flag
O3 C19 C20 O4 -77.7(3) . . . . ?
O3 C19 C20 C21 45.1(3) . . . . ?
O5 C21 C20 O4 -163.6(3) . . . . ?
O5 C21 C20 C19 74.6(3) . . . . ?
O2 C18 C19 O3 5.8(3) . . . . ?
O2 C18 C19 C20 -119.8(3) . . . . ?
C18 C19 C20 O4 48.5(3) . . . . ?
C18 C19 C20 C21 171.3(2) . . . . ?
O6 C21 C20 O4 18.8(4) . . . . ?
O6 C21 C20 C19 -103.0(3) . . . . ?
C3 C4 C5 C6 -48.5(4) . . . . ?
C3 C4 C5 C12 -171.7(4) . . . . ?
C3 C4 C5 C12B 173.2(11) . . . . ?
C3 C2 C11 C10 -162.7(3) . . . . ?
C3 C2 C11 C6 17.2(4) . . . . ?
O1 C18 C19 O3 -175.3(2) . . . . ?
O1 C18 C19 C20 59.1(3) . . . . ?
N1 C2 C11 C10 73.7(3) . . . . ?
N1 C2 C11 C6 -106.4(3) . . . . ?
C4 C3 C2 N1 76.5(3) . . . . ?
C4 C3 C2 C11 -45.7(3) . . . . ?
C1 N1 C2 C3 68.3(3) . . . . ?
C1 N1 C2 C11 -167.2(2) . . . . ?
C2 C3 C4 C5 62.9(3) . . . . ?
C2 C11 C10 C9 -178.3(3) . . . . ?
C2 C11 C6 C7 179.2(3) . . . . ?
C2 C11 C6 C5 -5.0(4) . . . . ?
C11 C10 C9 C8 -1.0(6) . . . . ?
C11 C6 C7 C8 -0.6(6) . . . . ?
C11 C6 C5 C4 20.7(4) . . . . ?
C11 C6 C5 C12 142.3(4) . . . . ?
C11 C6 C5 C12B 161.9(9) . . . . ?
C10 C11 C6 C7 -0.9(5) . . . . ?
C10 C11 C6 C5 174.9(3) . . . . ?
C10 C9 C8 C7 -0.6(7) . . . . ?
C6 C11 C10 C9 1.7(5) . . . . ?
C6 C7 C8 C9 1.4(7) . . . . ?
C7 C6 C5 C4 -163.5(3) . . . . ?
C7 C6 C5 C12 -42.0(5) . . . . ?
C7 C6 C5 C12B -22.3(10) . . . . ?
C12 C17 C16 C15 -0.4(15) . . . . ?
C12 C17 C16 Cl2 178.7(7) . . . . ?
C12 C13 C14 C15 1.4(8) . . . . ?
C17 C12 C13 C14 -1.4(9) . . . . ?
C17 C12 C5 C4 -121.0(6) . . . . ?
C17 C12 C5 C6 115.7(6) . . . . ?
C17 C16 C15 C14 0.4(15) . . . . ?
C17 C16 C15 Cl1 -179.9(7) . . . . ?
C16 C15 C14 C13 -0.9(10) . . . . ?
C13 C12 C17 C16 0.9(11) . . . . ?
C13 C12 C5 C4 60.7(7) . . . . ?
C13 C12 C5 C6 -62.6(7) . . . . ?
Cl1 C15 C14 C13 179.4(4) . . . . ?
Cl2 C16 C15 C14 -178.7(7) . . . . ?
Cl2 C16 C15 Cl1 1.0(14) . . . . ?
Cl2A C16B C15B Cl1A 10(6) . . . . ?
Cl2A C16B C15B C14B 178(4) . . . . ?
C12B C17B C16B Cl2A 176.6(17) . . . . ?
C12B C17B C16B C15B 4(4) . . . . ?
C12B C13B C14B C15B -3(4) . . . . ?
C17B C12B C13B C14B -2(4) . . . . ?
C17B C12B C5 C4 60(2) . . . . ?
C17B C12B C5 C6 -77(2) . . . . ?
C17B C16B C15B Cl1A -178(3) . . . . ?
C17B C16B C15B C14B -10(7) . . . . ?
C13B C12B C17B C16B 1(4) . . . . ?
C13B C12B C5 C4 -116.5(18) . . . . ?
C13B C12B C5 C6 106(2) . . . . ?
C13B C14B C15B Cl1A 178.3(19) . . . . ?
C13B C14B C15B C16B 9(7) . . . . ?
C5 C6 C7 C8 -176.5(4) . . . . ?
C5 C12 C17 C16 -177.5(8) . . . . ?
C5 C12 C13 C14 176.9(5) . . . . ?
C5 C12B C17B C16B -175.0(14) . . . . ?
C5 C12B C13B C14B 174.1(17) . . . . ?
